data_2241500
loop_
_publ_author_name
'Kuchuk, Ekaterina A.'
'Zaitsev, Kirill V.'
'Karlov, Sergey S.'
'Egorov, Mikhail P.'
'Churakov, Andrei V.'

_publ_section_title
;
 Crystal structure of
 4,8-di-<i>tert</i>-butyl-6,6-dichloro-13-ethyl-2,10-dimethyl-13,14-dihydro-12<i>H</i>-dibenzo[<i>d</i>,<i>i</i>][1,3,7,2]dioxazasilecine
 toluene 0.25-solvate
;
_journal_coeditor_code ZP2021
_journal_issue 12
_journal_name_full 'Acta Crystallographica Section E'
_journal_page_first o1065
_journal_page_last o1066
_journal_paper_doi 10.1107/S2056989015023889
_journal_volume 71
_journal_year 2015
_chemical_formula_iupac '2C26 H37 Cl2 N O2 Si, 0.5C7 H8'
_chemical_formula_moiety '2(C26 H37 Cl2 N O2 Si), 0.5(C7 H8)'
_chemical_formula_sum 'C55.5 H78 Cl4 N2 O4 Si2'
_chemical_formula_weight 1035.18
_chemical_name_systematic
;4,8-Di-<i>tert</i>-butyl-6,6-dichloro-13-ethyl-2,10-dimethyl-13,14-dihydro-12<i>H</i>-dibenzo[<i>d</i>,<i>i</i>][1,3,7,2]dioxazasilecine
toluene 0.25-solvate
;
_space_group_IT_number 2
_symmetry_cell_setting triclinic
_symmetry_space_group_name_Hall '-P 1'
_symmetry_space_group_name_H-M 'P -1'
_atom_sites_solution_hydrogens geom
_atom_sites_solution_primary direct
_atom_sites_solution_secondary difmap
_audit_creation_method SHELXL-97
_cell_angle_alpha 69.6490(10)
_cell_angle_beta 65.9780(10)
_cell_angle_gamma 83.5850(10)
_cell_formula_units_Z 2
_cell_length_a 13.9017(9)
_cell_length_b 13.9542(9)
_cell_length_c 16.9827(11)
_cell_measurement_reflns_used 5818
_cell_measurement_temperature 150(2)
_cell_measurement_theta_max 27.897
_cell_measurement_theta_min 2.197
_cell_volume 2819.6(3)
_computing_cell_refinement
;
SAINT (Bruker, 2008)
;
_computing_data_collection
;
<i>APEX2</i> (Bruker, 2008)
;
_computing_data_reduction
;
SAINT (Bruker, 2008)
;
_computing_molecular_graphics
;
SHELXTL (Sheldrick, 2008)
;
_computing_publication_material
;
SHELXTL (Sheldrick, 2008)
;
_computing_structure_refinement
;
SHELXTL (Sheldrick, 2008)
;
_computing_structure_solution
;
SHELXTL (Sheldrick, 2008)
;
_diffrn_ambient_temperature 150(2)
_diffrn_measured_fraction_theta_full 0.999
_diffrn_measured_fraction_theta_max 0.999
_diffrn_measurement_device_type 'Bruker SMART APEXII'
_diffrn_measurement_method \w
_diffrn_radiation_monochromator graphite
_diffrn_radiation_source 'fine-focus sealed tube'
_diffrn_radiation_type MoK\a
_diffrn_radiation_wavelength 0.71073
_diffrn_reflns_av_R_equivalents 0.0336
_diffrn_reflns_av_sigmaI/netI 0.0486
_diffrn_reflns_limit_h_max 17
_diffrn_reflns_limit_h_min -17
_diffrn_reflns_limit_k_max 17
_diffrn_reflns_limit_k_min -17
_diffrn_reflns_limit_l_max 21
_diffrn_reflns_limit_l_min -21
_diffrn_reflns_number 27366
_diffrn_reflns_theta_full 27.00
_diffrn_reflns_theta_max 27.00
_diffrn_reflns_theta_min 1.66
_diffrn_standards_decay_% 0
_diffrn_standards_interval_time 0
_diffrn_standards_number 0
_exptl_absorpt_coefficient_mu 0.297
_exptl_absorpt_correction_T_max 0.9430
_exptl_absorpt_correction_T_min 0.9032
_exptl_absorpt_correction_type multi-scan
_exptl_absorpt_process_details
;
(SADABS; Bruker, 2008)
;
_exptl_crystal_colour colourless
_exptl_crystal_density_diffrn 1.219
_exptl_crystal_density_method 'not measured'
_exptl_crystal_description block
_exptl_crystal_F_000 1106
_exptl_crystal_size_max 0.35
_exptl_crystal_size_mid 0.35
_exptl_crystal_size_min 0.20
_refine_diff_density_max 0.333
_refine_diff_density_min -0.268
_refine_ls_extinction_method none
_refine_ls_goodness_of_fit_ref 1.037
_refine_ls_hydrogen_treatment constr
_refine_ls_matrix_type full
_refine_ls_number_parameters 659
_refine_ls_number_reflns 12314
_refine_ls_number_restraints 15
_refine_ls_restrained_S_all 1.037
_refine_ls_R_factor_all 0.0589
_refine_ls_R_factor_gt 0.0427
_refine_ls_shift/su_max 0.001
_refine_ls_shift/su_mean 0.000
_refine_ls_structure_factor_coef Fsqd
_refine_ls_weighting_details 'calc w=1/[\s^2^(Fo^2^)+(0.0490P)^2^+0.4643P] where P=(Fo^2^+2Fc^2^)/3'
_refine_ls_weighting_scheme calc
_refine_ls_wR_factor_gt 0.1005
_refine_ls_wR_factor_ref 0.1091
_reflns_number_gt 9442
_reflns_number_total 12314
_reflns_threshold_expression I>2\s(I)
_cod_data_source_file zp2021sup1.cif
_cod_data_source_block I
_cod_database_code 2241500

loop_
_symmetry_equiv_pos_as_xyz
'x, y, z'
'-x, -y, -z'

loop_
_atom_site_type_symbol
_atom_site_label
_atom_site_fract_x
_atom_site_fract_y
_atom_site_fract_z
_atom_site_U_iso_or_equiv
_atom_site_adp_type
_atom_site_calc_flag
_atom_site_refinement_flags
_atom_site_occupancy
_atom_site_symmetry_multiplicity
_atom_site_disorder_assembly
_atom_site_disorder_group
Si Si1 0.19585(4) 0.68718(4) 0.22126(3) 0.02161(12) Uani d . 1 1 . .
Cl Cl11 0.05925(4) 0.58326(4) 0.29544(3) 0.02928(12) Uani d . 1 1 . .
Cl Cl12 0.13951(4) 0.76756(4) 0.12122(4) 0.03714(13) Uani d . 1 1 . .
O O11 0.16095(10) 0.72681(9) 0.30901(8) 0.0253(3) Uani d . 1 1 . .
O O12 0.27134(9) 0.58945(9) 0.21036(8) 0.0242(3) Uani d . 1 1 . .
N N1 0.32674(11) 0.78269(11) 0.15403(10) 0.0206(3) Uani d . 1 1 . .
C C1 0.37796(14) 0.79998(14) 0.05230(12) 0.0246(4) Uani d . 1 1 . .
H H1A 0.3339 0.8464 0.0229 0.029 Uiso calc R 1 1 . .
H H1B 0.3783 0.7337 0.0430 0.029 Uiso calc R 1 1 . .
C C2 0.49005(15) 0.84486(15) 0.00403(13) 0.0279(4) Uani d . 1 1 . .
H H2A 0.5122 0.8637 -0.0622 0.042 Uiso calc R 1 1 . .
H H2B 0.5374 0.7940 0.0239 0.042 Uiso calc R 1 1 . .
H H2C 0.4928 0.9058 0.0193 0.042 Uiso calc R 1 1 . .
C C11 0.19693(14) 0.79602(14) 0.33347(13) 0.0231(4) Uani d . 1 1 . .
C C12 0.26165(14) 0.87820(13) 0.26483(12) 0.0233(4) Uani d . 1 1 . .
C C13 0.29633(14) 0.94926(14) 0.28856(13) 0.0274(4) Uani d . 1 1 . .
H H13 0.3407 1.0055 0.2419 0.033 Uiso calc R 1 1 . .
C C14 0.26703(15) 0.93927(15) 0.37945(14) 0.0293(4) Uani d . 1 1 . .
C C15 0.20453(14) 0.85404(14) 0.44615(13) 0.0265(4) Uani d . 1 1 . .
H H15 0.1860 0.8460 0.5085 0.032 Uiso calc R 1 1 . .
C C16 0.16763(14) 0.77981(14) 0.42635(12) 0.0227(4) Uani d . 1 1 . .
C C17 0.29669(15) 0.88514(13) 0.16676(13) 0.0260(4) Uani d . 1 1 . .
H H17A 0.3579 0.9338 0.1284 0.031 Uiso calc R 1 1 . .
H H17B 0.2390 0.9120 0.1460 0.031 Uiso calc R 1 1 . .
C C18 0.30313(19) 1.01687(18) 0.40609(16) 0.0451(6) Uani d . 1 1 . .
H H18A 0.3061 1.0852 0.3618 0.068 Uiso calc R 1 1 . .
H H18B 0.3733 1.0001 0.4066 0.068 Uiso calc R 1 1 . .
H H18C 0.2534 1.0157 0.4672 0.068 Uiso calc R 1 1 . .
C C19 0.09926(14) 0.68634(14) 0.50205(12) 0.0232(4) Uani d . 1 1 . .
C C21 0.37690(14) 0.56835(13) 0.18610(12) 0.0214(4) Uani d . 1 1 . .
C C22 0.44557(14) 0.63868(13) 0.17896(11) 0.0201(4) Uani d . 1 1 . .
C C23 0.55179(14) 0.61776(14) 0.15658(12) 0.0227(4) Uani d . 1 1 . .
H H23 0.5988 0.6662 0.1515 0.027 Uiso calc R 1 1 . .
C C24 0.58972(14) 0.52621(14) 0.14157(12) 0.0239(4) Uani d . 1 1 . .
C C25 0.51845(15) 0.45813(14) 0.14912(12) 0.0255(4) Uani d . 1 1 . .
H H25 0.5442 0.3957 0.1388 0.031 Uiso calc R 1 1 . .
C C26 0.41128(14) 0.47537(13) 0.17086(12) 0.0224(4) Uani d . 1 1 . .
C C27 0.40367(14) 0.73555(13) 0.19768(12) 0.0211(4) Uani d . 1 1 . .
H H27A 0.4630 0.7849 0.1738 0.025 Uiso calc R 1 1 . .
H H27B 0.3682 0.7209 0.2646 0.025 Uiso calc R 1 1 . .
C C28 0.70451(15) 0.50268(16) 0.11784(15) 0.0330(5) Uani d . 1 1 . .
H H28A 0.7479 0.5619 0.0692 0.050 Uiso calc R 1 1 . .
H H28B 0.7199 0.4434 0.0968 0.050 Uiso calc R 1 1 . .
H H28C 0.7204 0.4874 0.1721 0.050 Uiso calc R 1 1 . .
C C29 0.33642(15) 0.39742(15) 0.17690(13) 0.0279(4) Uani d . 1 1 . .
C C51 -0.00963(14) 0.68871(15) 0.49817(13) 0.0280(4) Uani d . 1 1 . .
H H51A -0.0012 0.6869 0.4385 0.042 Uiso calc R 1 1 . .
H H51B -0.0443 0.7515 0.5069 0.042 Uiso calc R 1 1 . .
H H51C -0.0528 0.6292 0.5466 0.042 Uiso calc R 1 1 . .
C C52 0.15263(16) 0.58609(15) 0.49100(14) 0.0311(4) Uani d . 1 1 . .
H H52A 0.1612 0.5824 0.4319 0.047 Uiso calc R 1 1 . .
H H52B 0.1087 0.5276 0.5404 0.047 Uiso calc R 1 1 . .
H H52C 0.2219 0.5845 0.4937 0.047 Uiso calc R 1 1 . .
C C53 0.08142(17) 0.68508(16) 0.59760(13) 0.0334(5) Uani d . 1 1 . .
H H53A 0.0394 0.6237 0.6436 0.050 Uiso calc R 1 1 . .
H H53B 0.0438 0.7461 0.6082 0.050 Uiso calc R 1 1 . .
H H53C 0.1496 0.6847 0.6020 0.050 Uiso calc R 1 1 . .
C C54 0.28570(18) 0.44778(18) 0.10799(15) 0.0395(5) Uani d . 1 1 . .
H H54A 0.3410 0.4757 0.0466 0.059 Uiso calc R 1 1 . .
H H54B 0.2415 0.5032 0.1248 0.059 Uiso calc R 1 1 . .
H H54C 0.2422 0.3967 0.1085 0.059 Uiso calc R 1 1 . .
C C55 0.25061(18) 0.35823(16) 0.27391(14) 0.0403(5) Uani d . 1 1 . .
H H55A 0.2834 0.3230 0.3172 0.060 Uiso calc R 1 1 . .
H H55B 0.2021 0.3106 0.2761 0.060 Uiso calc R 1 1 . .
H H55C 0.2116 0.4161 0.2904 0.060 Uiso calc R 1 1 . .
C C56 0.39518(18) 0.30526(17) 0.15303(19) 0.0474(6) Uani d . 1 1 . .
H H56A 0.4493 0.3285 0.0906 0.071 Uiso calc R 1 1 . .
H H56B 0.3453 0.2575 0.1573 0.071 Uiso calc R 1 1 . .
H H56C 0.4287 0.2708 0.1959 0.071 Uiso calc R 1 1 . .
Si Si2 0.66618(4) 0.86357(4) 0.23586(4) 0.02274(12) Uani d . 1 1 . .
Cl Cl21 0.60060(4) 0.96967(4) 0.14308(3) 0.03124(12) Uani d . 1 1 . .
Cl Cl22 0.51693(4) 0.80356(4) 0.32911(3) 0.03298(12) Uani d . 1 1 . .
O O21 0.73042(10) 0.81090(9) 0.15725(9) 0.0271(3) Uani d . 1 1 . .
O O22 0.71224(10) 0.96067(9) 0.24424(9) 0.0277(3) Uani d . 1 1 . .
N N2 0.73095(12) 0.76561(11) 0.32095(10) 0.0222(3) Uani d . 1 1 . .
C C3 0.67413(15) 0.75990(15) 0.41947(12) 0.0272(4) Uani d . 1 1 . .
H H3A 0.6058 0.7226 0.4449 0.033 Uiso calc R 1 1 . .
H H3B 0.6587 0.8303 0.4211 0.033 Uiso calc R 1 1 . .
C C4 0.73222(17) 0.70847(17) 0.48170(14) 0.0365(5) Uani d . 1 1 . .
H H4A 0.6851 0.7000 0.5452 0.055 Uiso calc R 1 1 . .
H H4B 0.7940 0.7510 0.4639 0.055 Uiso calc R 1 1 . .
H H4C 0.7549 0.6413 0.4760 0.055 Uiso calc R 1 1 . .
C C31 0.79903(14) 0.73245(14) 0.14741(13) 0.0246(4) Uani d . 1 1 . .
C C32 0.79811(15) 0.65335(14) 0.22523(13) 0.0242(4) Uani d . 1 1 . .
C C33 0.86638(15) 0.57413(15) 0.21636(14) 0.0288(4) Uani d . 1 1 . .
H H33 0.8657 0.5203 0.2695 0.035 Uiso calc R 1 1 . .
C C34 0.93526(16) 0.57225(16) 0.13141(15) 0.0323(5) Uani d . 1 1 . .
C C35 0.93625(15) 0.65319(16) 0.05522(15) 0.0321(5) Uani d . 1 1 . .
H H35 0.9855 0.6528 -0.0032 0.039 Uiso calc R 1 1 . .
C C36 0.86891(15) 0.73541(15) 0.05932(13) 0.0277(4) Uani d . 1 1 . .
C C37 0.72758(15) 0.65970(14) 0.31734(13) 0.0258(4) Uani d . 1 1 . .
H H37A 0.7498 0.6101 0.3644 0.031 Uiso calc R 1 1 . .
H H37B 0.6543 0.6409 0.3315 0.031 Uiso calc R 1 1 . .
C C38 1.0096(2) 0.4855(2) 0.12239(18) 0.0517(7) Uani d . 1 1 . .
H H38A 1.0419 0.4709 0.1668 0.078 Uiso calc R 1 1 . .
H H38B 1.0647 0.5048 0.0604 0.078 Uiso calc R 1 1 . .
H H38C 0.9704 0.4244 0.1341 0.078 Uiso calc R 1 1 . .
C C39 0.87329(16) 0.82352(16) -0.02677(14) 0.0358(5) Uani d . 1 1 . .
C C41 0.78091(14) 0.97685(14) 0.27893(12) 0.0235(4) Uani d . 1 1 . .
C C42 0.85004(14) 0.90168(14) 0.29709(12) 0.0228(4) Uani d . 1 1 . .
C C43 0.92354(14) 0.91930(14) 0.32735(12) 0.0241(4) Uani d . 1 1 . .
H H43 0.9717 0.8680 0.3389 0.029 Uiso calc R 1 1 . .
C C44 0.92693(15) 1.01084(15) 0.34079(12) 0.0250(4) Uani d . 1 1 . .
C C45 0.85391(14) 1.08397(14) 0.32416(12) 0.0260(4) Uani d . 1 1 . .
H H45 0.8550 1.1463 0.3347 0.031 Uiso calc R 1 1 . .
C C46 0.77966(14) 1.07051(14) 0.29293(13) 0.0250(4) Uani d . 1 1 . .
C C47 0.84438(14) 0.80205(14) 0.28365(13) 0.0239(4) Uani d . 1 1 . .
H H47A 0.8830 0.7501 0.3153 0.029 Uiso calc R 1 1 . .
H H47B 0.8784 0.8109 0.2177 0.029 Uiso calc R 1 1 . .
C C48 1.00732(17) 1.03121(16) 0.37228(15) 0.0351(5) Uani d . 1 1 . .
H H48A 1.0517 0.9719 0.3800 0.053 Uiso calc R 1 1 . .
H H48B 0.9710 1.0434 0.4308 0.053 Uiso calc R 1 1 . .
H H48C 1.0514 1.0916 0.3266 0.053 Uiso calc R 1 1 . .
C C49 0.70090(17) 1.15270(16) 0.27494(16) 0.0369(5) Uani d . 1 1 . .
C C61 0.76516(17) 0.83455(17) -0.03338(14) 0.0369(5) Uani d . 1 1 . .
H H61A 0.7135 0.8543 0.0178 0.055 Uiso calc R 1 1 . .
H H61B 0.7425 0.7691 -0.0309 0.055 Uiso calc R 1 1 . .
H H61C 0.7707 0.8872 -0.0912 0.055 Uiso calc R 1 1 . .
C C62 0.9068(2) 0.92360(18) -0.02516(18) 0.0550(7) Uani d . 1 1 . .
H H62A 0.8544 0.9399 0.0276 0.083 Uiso calc R 1 1 . .
H H62B 0.9120 0.9790 -0.0815 0.083 Uiso calc R 1 1 . .
H H62C 0.9755 0.9158 -0.0206 0.083 Uiso calc R 1 1 . .
C C63 0.9513(2) 0.8040(2) -0.11370(16) 0.0634(8) Uani d . 1 1 . .
H H63A 1.0222 0.7984 -0.1138 0.095 Uiso calc R 1 1 . .
H H63B 0.9509 0.8609 -0.1674 0.095 Uiso calc R 1 1 . .
H H63C 0.9307 0.7402 -0.1157 0.095 Uiso calc R 1 1 . .
C C64 0.7148(2) 1.24614(18) 0.2974(2) 0.0546(7) Uani d . 1 1 . .
H H64A 0.7870 1.2744 0.2606 0.082 Uiso calc R 1 1 . .
H H64B 0.7013 1.2257 0.3625 0.082 Uiso calc R 1 1 . .
H H64C 0.6651 1.2981 0.2836 0.082 Uiso calc R 1 1 . .
C C65 0.7177(2) 1.18947(17) 0.17336(18) 0.0509(7) Uani d . 1 1 . .
H H65A 0.7886 1.2208 0.1354 0.076 Uiso calc R 1 1 . .
H H65B 0.6652 1.2400 0.1634 0.076 Uiso calc R 1 1 . .
H H65C 0.7101 1.1310 0.1567 0.076 Uiso calc R 1 1 . .
C C66 0.58778(18) 1.1097(2) 0.3360(2) 0.0555(7) Uani d . 1 1 . .
H H66A 0.5794 1.0830 0.4001 0.083 Uiso calc R 1 1 . .
H H66B 0.5737 1.0545 0.3186 0.083 Uiso calc R 1 1 . .
H H66C 0.5380 1.1642 0.3284 0.083 Uiso calc R 1 1 . .
C C71 0.4903(3) 0.5234(3) 0.5414(3) 0.0369(10) Uani d PD 0.50 1 A -1
C C72 0.438(2) 0.562(2) 0.4837(16) 0.040(4) Uani d PD 0.50 1 A -1
H H72 0.3895 0.6142 0.4923 0.048 Uiso calc PR 0.50 1 A -1
C C73 0.4569(4) 0.5248(4) 0.4135(4) 0.0494(13) Uani d PD 0.50 1 A -1
H H73 0.4198 0.5506 0.3746 0.059 Uiso calc PR 0.50 1 A -1
C C74 0.5291(11) 0.4508(12) 0.4005(9) 0.051(3) Uani d PD 0.50 1 A -1
H H74 0.5414 0.4246 0.3527 0.061 Uiso calc PR 0.50 1 A -1
C C75 0.5841(4) 0.4137(4) 0.4556(4) 0.0457(12) Uani d PD 0.50 1 A -1
H H75 0.6352 0.3633 0.4454 0.055 Uiso calc PR 0.50 1 A -1
C C76 0.564(2) 0.4509(19) 0.5261(16) 0.038(3) Uani d PD 0.50 1 A -1
H H76 0.6017 0.4258 0.5645 0.045 Uiso calc PR 0.50 1 A -1
C C77 0.4664(14) 0.5609(13) 0.6206(11) 0.054(3) Uani d P 0.50 1 A -1
H H77A 0.4718 0.6358 0.5984 0.081 Uiso calc PR 0.50 1 A -1
H H77B 0.5170 0.5333 0.6489 0.081 Uiso calc PR 0.50 1 A -1
H H77C 0.3948 0.5380 0.6659 0.081 Uiso calc PR 0.50 1 A -1

loop_
_atom_site_aniso_label
_atom_site_aniso_U_11
_atom_site_aniso_U_22
_atom_site_aniso_U_33
_atom_site_aniso_U_12
_atom_site_aniso_U_13
_atom_site_aniso_U_23
Si1 0.0199(3) 0.0228(3) 0.0223(3) 0.0003(2) -0.0087(2) -0.0071(2)
Cl11 0.0228(2) 0.0321(3) 0.0331(3) -0.00531(19) -0.0087(2) -0.0119(2)
Cl12 0.0303(3) 0.0441(3) 0.0354(3) -0.0001(2) -0.0197(2) -0.0029(2)
O11 0.0252(7) 0.0234(7) 0.0240(7) -0.0061(5) -0.0042(5) -0.0085(5)
O12 0.0206(6) 0.0223(7) 0.0300(7) -0.0006(5) -0.0086(6) -0.0104(6)
N1 0.0214(8) 0.0189(8) 0.0196(8) 0.0023(6) -0.0073(6) -0.0055(6)
C1 0.0272(10) 0.0248(10) 0.0183(9) 0.0016(8) -0.0081(8) -0.0045(8)
C2 0.0277(10) 0.0251(10) 0.0238(10) 0.0012(8) -0.0065(8) -0.0044(8)
C11 0.0202(9) 0.0210(9) 0.0303(10) 0.0028(7) -0.0105(8) -0.0111(8)
C12 0.0196(9) 0.0207(9) 0.0265(10) 0.0037(7) -0.0070(8) -0.0077(8)
C13 0.0224(9) 0.0202(9) 0.0333(11) -0.0002(7) -0.0055(8) -0.0081(8)
C14 0.0241(10) 0.0262(10) 0.0370(11) -0.0004(8) -0.0081(9) -0.0144(9)
C15 0.0240(10) 0.0288(10) 0.0281(10) 0.0013(8) -0.0092(8) -0.0124(8)
C16 0.0184(9) 0.0222(9) 0.0260(10) 0.0028(7) -0.0073(8) -0.0086(8)
C17 0.0273(10) 0.0169(9) 0.0285(10) 0.0021(7) -0.0083(8) -0.0049(8)
C18 0.0478(14) 0.0434(13) 0.0445(13) -0.0174(11) -0.0081(11) -0.0216(11)
C19 0.0222(9) 0.0220(9) 0.0237(10) 0.0005(7) -0.0089(8) -0.0058(8)
C21 0.0207(9) 0.0227(9) 0.0195(9) 0.0008(7) -0.0083(7) -0.0053(7)
C22 0.0245(9) 0.0192(9) 0.0172(9) 0.0003(7) -0.0101(7) -0.0042(7)
C23 0.0255(9) 0.0222(9) 0.0219(9) -0.0014(7) -0.0127(8) -0.0045(7)
C24 0.0261(10) 0.0239(10) 0.0247(10) 0.0029(8) -0.0140(8) -0.0074(8)
C25 0.0303(10) 0.0223(9) 0.0278(10) 0.0053(8) -0.0156(8) -0.0093(8)
C26 0.0275(10) 0.0210(9) 0.0200(9) 0.0000(7) -0.0115(8) -0.0057(7)
C27 0.0229(9) 0.0200(9) 0.0211(9) -0.0001(7) -0.0106(8) -0.0050(7)
C28 0.0288(11) 0.0304(11) 0.0469(13) 0.0074(9) -0.0204(10) -0.0166(10)
C29 0.0290(10) 0.0263(10) 0.0336(11) -0.0012(8) -0.0123(9) -0.0155(9)
C51 0.0218(9) 0.0303(10) 0.0266(10) -0.0002(8) -0.0070(8) -0.0062(8)
C52 0.0290(11) 0.0256(10) 0.0352(11) 0.0019(8) -0.0118(9) -0.0075(9)
C53 0.0397(12) 0.0321(11) 0.0271(10) -0.0046(9) -0.0139(9) -0.0057(9)
C54 0.0392(12) 0.0493(14) 0.0411(13) -0.0034(10) -0.0201(10) -0.0213(11)
C55 0.0443(13) 0.0313(12) 0.0376(12) -0.0132(10) -0.0078(10) -0.0082(10)
C56 0.0367(13) 0.0394(13) 0.0801(18) 0.0025(10) -0.0223(13) -0.0374(13)
Si2 0.0236(3) 0.0207(3) 0.0264(3) 0.0031(2) -0.0142(2) -0.0062(2)
Cl21 0.0355(3) 0.0273(2) 0.0362(3) 0.0078(2) -0.0241(2) -0.0069(2)
Cl22 0.0254(2) 0.0379(3) 0.0346(3) -0.0002(2) -0.0151(2) -0.0064(2)
O21 0.0324(7) 0.0235(7) 0.0259(7) 0.0078(6) -0.0154(6) -0.0064(6)
O22 0.0307(7) 0.0213(7) 0.0401(8) 0.0049(6) -0.0249(6) -0.0087(6)
N2 0.0232(8) 0.0192(8) 0.0252(8) 0.0015(6) -0.0128(7) -0.0049(6)
C3 0.0280(10) 0.0287(10) 0.0242(10) 0.0009(8) -0.0117(8) -0.0065(8)
C4 0.0407(12) 0.0401(12) 0.0295(11) -0.0002(10) -0.0198(10) -0.0047(9)
C31 0.0244(10) 0.0206(9) 0.0340(11) 0.0018(7) -0.0158(8) -0.0102(8)
C32 0.0258(10) 0.0209(9) 0.0301(10) -0.0011(7) -0.0158(8) -0.0070(8)
C33 0.0332(11) 0.0248(10) 0.0408(12) 0.0041(8) -0.0257(10) -0.0128(9)
C34 0.0294(11) 0.0348(11) 0.0472(13) 0.0099(9) -0.0246(10) -0.0219(10)
C35 0.0241(10) 0.0414(12) 0.0374(12) 0.0035(9) -0.0129(9) -0.0205(10)
C36 0.0227(10) 0.0293(10) 0.0326(11) -0.0012(8) -0.0121(8) -0.0102(9)
C37 0.0306(10) 0.0183(9) 0.0288(10) 0.0005(8) -0.0146(8) -0.0047(8)
C38 0.0521(15) 0.0574(16) 0.0641(17) 0.0314(13) -0.0354(13) -0.0357(14)
C39 0.0305(11) 0.0362(12) 0.0301(11) -0.0016(9) -0.0053(9) -0.0058(9)
C41 0.0233(9) 0.0228(9) 0.0257(10) 0.0003(7) -0.0132(8) -0.0054(8)
C42 0.0235(9) 0.0202(9) 0.0231(9) 0.0011(7) -0.0098(8) -0.0048(7)
C43 0.0220(9) 0.0257(10) 0.0239(10) 0.0036(8) -0.0112(8) -0.0058(8)
C44 0.0256(10) 0.0296(10) 0.0204(9) -0.0003(8) -0.0099(8) -0.0078(8)
C45 0.0282(10) 0.0241(10) 0.0269(10) 0.0011(8) -0.0104(8) -0.0104(8)
C46 0.0243(10) 0.0226(10) 0.0268(10) 0.0021(8) -0.0104(8) -0.0069(8)
C47 0.0217(9) 0.0226(9) 0.0290(10) 0.0035(7) -0.0140(8) -0.0063(8)
C48 0.0380(12) 0.0365(12) 0.0437(13) 0.0071(9) -0.0259(10) -0.0184(10)
C49 0.0356(12) 0.0267(11) 0.0608(15) 0.0110(9) -0.0281(11) -0.0209(10)
C61 0.0422(13) 0.0394(12) 0.0266(11) 0.0054(10) -0.0155(10) -0.0068(9)
C62 0.0530(15) 0.0389(14) 0.0603(17) -0.0166(12) -0.0214(13) 0.0029(12)
C63 0.0490(16) 0.075(2) 0.0319(13) 0.0121(14) 0.0024(12) -0.0035(13)
C64 0.0608(16) 0.0366(13) 0.095(2) 0.0250(12) -0.0511(16) -0.0375(14)
C65 0.0695(17) 0.0269(12) 0.0738(18) 0.0110(11) -0.0537(15) -0.0094(12)
C66 0.0309(13) 0.0536(16) 0.089(2) 0.0167(11) -0.0228(13) -0.0372(15)
C71 0.033(2) 0.038(3) 0.025(2) -0.009(2) -0.002(2) -0.002(2)
C72 0.032(6) 0.029(5) 0.043(8) -0.003(4) -0.008(4) 0.000(4)
C73 0.042(3) 0.057(3) 0.037(3) -0.016(3) -0.018(2) 0.006(3)
C74 0.052(5) 0.060(6) 0.032(7) -0.024(4) 0.000(5) -0.016(4)
C75 0.036(3) 0.034(3) 0.055(3) 0.001(2) -0.006(2) -0.015(3)
C76 0.026(5) 0.038(7) 0.038(6) -0.004(4) -0.011(4) 0.000(4)
C77 0.060(5) 0.054(5) 0.032(6) -0.007(4) 0.000(4) -0.017(4)

loop_
_atom_type_symbol
_atom_type_description
_atom_type_scat_dispersion_real
_atom_type_scat_dispersion_imag
_atom_type_scat_source
C C 0.0033 0.0016 'International Tables Vol C Tables 4.2.6.8 and 6.1.1.4'
H H 0.0000 0.0000 'International Tables Vol C Tables 4.2.6.8 and 6.1.1.4'
N N 0.0061 0.0033 'International Tables Vol C Tables 4.2.6.8 and 6.1.1.4'
O O 0.0106 0.0060 'International Tables Vol C Tables 4.2.6.8 and 6.1.1.4'
Si Si 0.0817 0.0704 'International Tables Vol C Tables 4.2.6.8 and 6.1.1.4'
Cl Cl 0.1484 0.1585 'International Tables Vol C Tables 4.2.6.8 and 6.1.1.4'

loop_
_geom_angle_atom_site_label_1
_geom_angle_atom_site_label_2
_geom_angle_atom_site_label_3
_geom_angle
O11 Si1 O12 123.12(7)
O11 Si1 N1 90.11(6)
O12 Si1 N1 89.77(6)
O11 Si1 Cl12 116.61(5)
O12 Si1 Cl12 120.27(5)
N1 Si1 Cl12 90.09(5)
O11 Si1 Cl11 89.23(5)
O12 Si1 Cl11 89.23(5)
N1 Si1 Cl11 178.24(5)
Cl12 Si1 Cl11 91.66(3)
C11 O11 Si1 138.25(12)
C21 O12 Si1 138.15(11)
C17 N1 C27 108.95(13)
C17 N1 C1 108.05(13)
C27 N1 C1 109.98(13)
C17 N1 Si1 109.19(11)
C27 N1 Si1 107.07(10)
C1 N1 Si1 113.53(11)
N1 C1 C2 115.44(15)
N1 C1 H1A 108.4
C2 C1 H1A 108.4
N1 C1 H1B 108.4
C2 C1 H1B 108.4
H1A C1 H1B 107.5
C1 C2 H2A 109.5
C1 C2 H2B 109.5
H2A C2 H2B 109.5
C1 C2 H2C 109.5
H2A C2 H2C 109.5
H2B C2 H2C 109.5
O11 C11 C12 118.73(16)
O11 C11 C16 118.62(16)
C12 C11 C16 122.64(17)
C13 C12 C11 119.23(17)
C13 C12 C17 121.52(16)
C11 C12 C17 119.19(16)
C14 C13 C12 120.82(17)
C14 C13 H13 119.6
C12 C13 H13 119.6
C13 C14 C15 118.05(17)
C13 C14 C18 121.29(18)
C15 C14 C18 120.65(18)
C14 C15 C16 123.64(18)
C14 C15 H15 118.2
C16 C15 H15 118.2
C15 C16 C11 115.56(16)
C15 C16 C19 122.07(16)
C11 C16 C19 122.37(16)
C12 C17 N1 111.94(14)
C12 C17 H17A 109.2
N1 C17 H17A 109.2
C12 C17 H17B 109.2
N1 C17 H17B 109.2
H17A C17 H17B 107.9
C14 C18 H18A 109.5
C14 C18 H18B 109.5
H18A C18 H18B 109.5
C14 C18 H18C 109.5
H18A C18 H18C 109.5
H18B C18 H18C 109.5
C53 C19 C51 107.39(15)
C53 C19 C16 111.91(15)
C51 C19 C16 109.89(15)
C53 C19 C52 107.37(16)
C51 C19 C52 109.50(15)
C16 C19 C52 110.68(15)
O12 C21 C22 119.11(16)
O12 C21 C26 118.97(15)
C22 C21 C26 121.91(16)
C21 C22 C23 119.94(16)
C21 C22 C27 119.32(16)
C23 C22 C27 120.72(16)
C22 C23 C24 120.39(17)
C22 C23 H23 119.8
C24 C23 H23 119.8
C25 C24 C23 117.82(17)
C25 C24 C28 121.44(17)
C23 C24 C28 120.74(17)
C24 C25 C26 124.22(17)
C24 C25 H25 117.9
C26 C25 H25 117.9
C25 C26 C21 115.72(16)
C25 C26 C29 121.76(16)
C21 C26 C29 122.52(16)
C22 C27 N1 111.68(14)
C22 C27 H27A 109.3
N1 C27 H27A 109.3
C22 C27 H27B 109.3
N1 C27 H27B 109.3
H27A C27 H27B 107.9
C24 C28 H28A 109.5
C24 C28 H28B 109.5
H28A C28 H28B 109.5
C24 C28 H28C 109.5
H28A C28 H28C 109.5
H28B C28 H28C 109.5
C56 C29 C54 107.07(17)
C56 C29 C55 108.17(18)
C54 C29 C55 109.91(17)
C56 C29 C26 111.70(16)
C54 C29 C26 109.51(16)
C55 C29 C26 110.41(16)
C19 C51 H51A 109.5
C19 C51 H51B 109.5
H51A C51 H51B 109.5
C19 C51 H51C 109.5
H51A C51 H51C 109.5
H51B C51 H51C 109.5
C19 C52 H52A 109.5
C19 C52 H52B 109.5
H52A C52 H52B 109.5
C19 C52 H52C 109.5
H52A C52 H52C 109.5
H52B C52 H52C 109.5
C19 C53 H53A 109.5
C19 C53 H53B 109.5
H53A C53 H53B 109.5
C19 C53 H53C 109.5
H53A C53 H53C 109.5
H53B C53 H53C 109.5
C29 C54 H54A 109.5
C29 C54 H54B 109.5
H54A C54 H54B 109.5
C29 C54 H54C 109.5
H54A C54 H54C 109.5
H54B C54 H54C 109.5
C29 C55 H55A 109.5
C29 C55 H55B 109.5
H55A C55 H55B 109.5
C29 C55 H55C 109.5
H55A C55 H55C 109.5
H55B C55 H55C 109.5
C29 C56 H56A 109.5
C29 C56 H56B 109.5
H56A C56 H56B 109.5
C29 C56 H56C 109.5
H56A C56 H56C 109.5
H56B C56 H56C 109.5
O22 Si2 O21 123.90(7)
O22 Si2 N2 89.82(6)
O21 Si2 N2 90.50(6)
O22 Si2 Cl22 118.45(6)
O21 Si2 Cl22 117.65(6)
N2 Si2 Cl22 90.22(5)
O22 Si2 Cl21 89.46(5)
O21 Si2 Cl21 89.01(5)
N2 Si2 Cl21 178.71(5)
Cl22 Si2 Cl21 91.07(3)
C31 O21 Si2 137.44(12)
C41 O22 Si2 137.34(12)
C37 N2 C3 107.61(14)
C37 N2 C47 109.53(14)
C3 N2 C47 110.89(14)
C37 N2 Si2 108.63(11)
C3 N2 Si2 113.74(11)
C47 N2 Si2 106.38(10)
N2 C3 C4 115.99(16)
N2 C3 H3A 108.3
C4 C3 H3A 108.3
N2 C3 H3B 108.3
C4 C3 H3B 108.3
H3A C3 H3B 107.4
C3 C4 H4A 109.5
C3 C4 H4B 109.5
H4A C4 H4B 109.5
C3 C4 H4C 109.5
H4A C4 H4C 109.5
H4B C4 H4C 109.5
O21 C31 C32 119.12(17)
O21 C31 C36 119.00(16)
C32 C31 C36 121.88(17)
C33 C32 C31 119.73(18)
C33 C32 C37 121.28(17)
C31 C32 C37 118.87(16)
C34 C33 C32 120.80(19)
C34 C33 H33 119.6
C32 C33 H33 119.6
C33 C34 C35 118.25(18)
C33 C34 C38 120.4(2)
C35 C34 C38 121.3(2)
C34 C35 C36 123.85(19)
C34 C35 H35 118.1
C36 C35 H35 118.1
C35 C36 C31 115.47(18)
C35 C36 C39 122.00(18)
C31 C36 C39 122.53(17)
C32 C37 N2 111.59(14)
C32 C37 H37A 109.3
N2 C37 H37A 109.3
C32 C37 H37B 109.3
N2 C37 H37B 109.3
H37A C37 H37B 108.0
C34 C38 H38A 109.5
C34 C38 H38B 109.5
H38A C38 H38B 109.5
C34 C38 H38C 109.5
H38A C38 H38C 109.5
H38B C38 H38C 109.5
C63 C39 C36 111.58(18)
C63 C39 C62 108.6(2)
C36 C39 C62 110.02(18)
C63 C39 C61 106.17(19)
C36 C39 C61 110.40(16)
C62 C39 C61 109.98(19)
O22 C41 C42 119.30(16)
O22 C41 C46 118.72(16)
C42 C41 C46 121.96(17)
C41 C42 C43 119.83(17)
C41 C42 C47 119.06(16)
C43 C42 C47 121.11(16)
C44 C43 C42 120.57(17)
C44 C43 H43 119.7
C42 C43 H43 119.7
C43 C44 C45 118.02(17)
C43 C44 C48 120.94(17)
C45 C44 C48 121.03(17)
C46 C45 C44 123.61(17)
C46 C45 H45 118.2
C44 C45 H45 118.2
C45 C46 C41 115.97(17)
C45 C46 C49 122.25(17)
C41 C46 C49 121.78(17)
C42 C47 N2 110.54(14)
C42 C47 H47A 109.5
N2 C47 H47A 109.5
C42 C47 H47B 109.5
N2 C47 H47B 109.5
H47A C47 H47B 108.1
C44 C48 H48A 109.5
C44 C48 H48B 109.5
H48A C48 H48B 109.5
C44 C48 H48C 109.5
H48A C48 H48C 109.5
H48B C48 H48C 109.5
C64 C49 C46 111.23(17)
C64 C49 C66 107.4(2)
C46 C49 C66 109.82(18)
C64 C49 C65 107.58(19)
C46 C49 C65 110.38(18)
C66 C49 C65 110.33(19)
C39 C61 H61A 109.5
C39 C61 H61B 109.5
H61A C61 H61B 109.5
C39 C61 H61C 109.5
H61A C61 H61C 109.5
H61B C61 H61C 109.5
C39 C62 H62A 109.5
C39 C62 H62B 109.5
H62A C62 H62B 109.5
C39 C62 H62C 109.5
H62A C62 H62C 109.5
H62B C62 H62C 109.5
C39 C63 H63A 109.5
C39 C63 H63B 109.5
H63A C63 H63B 109.5
C39 C63 H63C 109.5
H63A C63 H63C 109.5
H63B C63 H63C 109.5
C49 C64 H64A 109.5
C49 C64 H64B 109.5
H64A C64 H64B 109.5
C49 C64 H64C 109.5
H64A C64 H64C 109.5
H64B C64 H64C 109.5
C49 C65 H65A 109.5
C49 C65 H65B 109.5
H65A C65 H65B 109.5
C49 C65 H65C 109.5
H65A C65 H65C 109.5
H65B C65 H65C 109.5
C49 C66 H66A 109.5
C49 C66 H66B 109.5
H66A C66 H66B 109.5
C49 C66 H66C 109.5
H66A C66 H66C 109.5
H66B C66 H66C 109.5
C76 C71 C72 119.1(11)
C76 C71 C77 120.5(9)
C72 C71 C77 120.4(10)
C71 C72 C73 120.6(14)
C71 C72 H72 119.7
C73 C72 H72 119.7
C74 C73 C72 119.3(10)
C74 C73 H73 120.4
C72 C73 H73 120.4
C73 C74 C75 121.0(8)
C73 C74 H74 119.5
C75 C74 H74 119.5
C74 C75 C76 118.9(10)
C74 C75 H75 120.6
C76 C75 H75 120.6
C71 C76 C75 121.0(13)
C71 C76 H76 119.5
C75 C76 H76 119.5

loop_
_geom_bond_atom_site_label_1
_geom_bond_atom_site_label_2
_geom_bond_distance
Si1 O11 1.6391(13)
Si1 O12 1.6412(13)
Si1 N1 2.0452(15)
Si1 Cl12 2.0784(7)
Si1 Cl11 2.1663(7)
O11 C11 1.383(2)
O12 C21 1.380(2)
N1 C17 1.508(2)
N1 C27 1.508(2)
N1 C1 1.516(2)
C1 C2 1.521(3)
C1 H1A 0.9900
C1 H1B 0.9900
C2 H2A 0.9800
C2 H2B 0.9800
C2 H2C 0.9800
C11 C12 1.389(2)
C11 C16 1.398(3)
C12 C13 1.386(3)
C12 C17 1.503(3)
C13 C14 1.385(3)
C13 H13 0.9500
C14 C15 1.395(3)
C14 C18 1.509(3)
C15 C16 1.396(3)
C15 H15 0.9500
C16 C19 1.541(2)
C17 H17A 0.9900
C17 H17B 0.9900
C18 H18A 0.9800
C18 H18B 0.9800
C18 H18C 0.9800
C19 C53 1.533(3)
C19 C51 1.538(2)
C19 C52 1.543(3)
C21 C22 1.386(2)
C21 C26 1.405(2)
C22 C23 1.391(2)
C22 C27 1.497(2)
C23 C24 1.393(3)
C23 H23 0.9500
C24 C25 1.387(3)
C24 C28 1.506(3)
C25 C26 1.396(3)
C25 H25 0.9500
C26 C29 1.538(3)
C27 H27A 0.9900
C27 H27B 0.9900
C28 H28A 0.9800
C28 H28B 0.9800
C28 H28C 0.9800
C29 C56 1.531(3)
C29 C54 1.533(3)
C29 C55 1.535(3)
C51 H51A 0.9800
C51 H51B 0.9800
C51 H51C 0.9800
C52 H52A 0.9800
C52 H52B 0.9800
C52 H52C 0.9800
C53 H53A 0.9800
C53 H53B 0.9800
C53 H53C 0.9800
C54 H54A 0.9800
C54 H54B 0.9800
C54 H54C 0.9800
C55 H55A 0.9800
C55 H55B 0.9800
C55 H55C 0.9800
C56 H56A 0.9800
C56 H56B 0.9800
C56 H56C 0.9800
Si2 O22 1.6336(13)
Si2 O21 1.6386(14)
Si2 N2 2.0440(15)
Si2 Cl22 2.0748(7)
Si2 Cl21 2.1797(7)
O21 C31 1.378(2)
O22 C41 1.381(2)
N2 C37 1.507(2)
N2 C3 1.508(2)
N2 C47 1.513(2)
C3 C4 1.524(3)
C3 H3A 0.9900
C3 H3B 0.9900
C4 H4A 0.9800
C4 H4B 0.9800
C4 H4C 0.9800
C31 C32 1.393(3)
C31 C36 1.402(3)
C32 C33 1.382(3)
C32 C37 1.498(3)
C33 C34 1.376(3)
C33 H33 0.9500
C34 C35 1.387(3)
C34 C38 1.509(3)
C35 C36 1.400(3)
C35 H35 0.9500
C36 C39 1.532(3)
C37 H37A 0.9900
C37 H37B 0.9900
C38 H38A 0.9800
C38 H38B 0.9800
C38 H38C 0.9800
C39 C63 1.530(3)
C39 C62 1.533(3)
C39 C61 1.539(3)
C41 C42 1.382(2)
C41 C46 1.405(3)
C42 C43 1.393(3)
C42 C47 1.500(2)
C43 C44 1.382(3)
C43 H43 0.9500
C44 C45 1.397(3)
C44 C48 1.510(3)
C45 C46 1.393(3)
C45 H45 0.9500
C46 C49 1.535(3)
C47 H47A 0.9900
C47 H47B 0.9900
C48 H48A 0.9800
C48 H48B 0.9800
C48 H48C 0.9800
C49 C64 1.532(3)
C49 C66 1.536(3)
C49 C65 1.542(3)
C61 H61A 0.9800
C61 H61B 0.9800
C61 H61C 0.9800
C62 H62A 0.9800
C62 H62B 0.9800
C62 H62C 0.9800
C63 H63A 0.9800
C63 H63B 0.9800
C63 H63C 0.9800
C64 H64A 0.9800
C64 H64B 0.9800
C64 H64C 0.9800
C65 H65A 0.9800
C65 H65B 0.9800
C65 H65C 0.9800
C66 H66A 0.9800
C66 H66B 0.9800
C66 H66C 0.9800
C71 C76 1.369(15)
C71 C72 1.375(15)
C71 C77 1.510(11)
C72 C73 1.379(14)
C72 H72 0.9500
C73 C74 1.368(13)
C73 H73 0.9500
C74 C75 1.373(13)
C74 H74 0.9500
C75 C76 1.381(14)
C75 H75 0.9500
C76 H76 0.9500
C77 H77A 0.9800
C77 H77B 0.9800
C77 H77C 0.9800

loop_
_geom_torsion_atom_site_label_1
_geom_torsion_atom_site_label_2
_geom_torsion_atom_site_label_3
_geom_torsion_atom_site_label_4
_geom_torsion
O12 Si1 O11 C11 91.20(18)
N1 Si1 O11 C11 1.39(18)
Cl12 Si1 O11 C11 -88.76(18)
Cl11 Si1 O11 C11 179.77(17)
O11 Si1 O12 C21 -77.28(18)
N1 Si1 O12 C21 12.71(17)
Cl12 Si1 O12 C21 102.68(17)
Cl11 Si1 O12 C21 -165.85(17)
O11 Si1 N1 C17 -43.24(12)
O12 Si1 N1 C17 -166.36(11)
Cl12 Si1 N1 C17 73.36(11)
O11 Si1 N1 C27 74.56(11)
O12 Si1 N1 C27 -48.56(11)
Cl12 Si1 N1 C27 -168.83(10)
O11 Si1 N1 C1 -163.86(12)
O12 Si1 N1 C1 73.02(12)
Cl12 Si1 N1 C1 -47.26(11)
C17 N1 C1 C2 75.05(19)
C27 N1 C1 C2 -43.8(2)
Si1 N1 C1 C2 -163.69(12)
Si1 O11 C11 C12 23.8(3)
Si1 O11 C11 C16 -155.50(15)
O11 C11 C12 C13 178.62(16)
C16 C11 C12 C13 -2.1(3)
O11 C11 C12 C17 -4.4(2)
C16 C11 C12 C17 174.91(16)
C11 C12 C13 C14 -0.2(3)
C17 C12 C13 C14 -177.11(17)
C12 C13 C14 C15 2.0(3)
C12 C13 C14 C18 -179.20(19)
C13 C14 C15 C16 -1.8(3)
C18 C14 C15 C16 179.43(19)
C14 C15 C16 C11 -0.3(3)
C14 C15 C16 C19 179.62(17)
O11 C11 C16 C15 -178.42(15)
C12 C11 C16 C15 2.3(3)
O11 C11 C16 C19 1.6(3)
C12 C11 C16 C19 -177.65(16)
C13 C12 C17 N1 135.31(18)
C11 C12 C17 N1 -41.6(2)
C27 N1 C17 C12 -51.11(19)
C1 N1 C17 C12 -170.57(15)
Si1 N1 C17 C12 65.51(16)
C15 C16 C19 C53 -1.7(2)
C11 C16 C19 C53 178.25(17)
C15 C16 C19 C51 117.50(19)
C11 C16 C19 C51 -62.5(2)
C15 C16 C19 C52 -121.43(19)
C11 C16 C19 C52 58.5(2)
Si1 O12 C21 C22 11.8(3)
Si1 O12 C21 C26 -169.27(13)
O12 C21 C22 C23 178.57(15)
C26 C21 C22 C23 -0.3(3)
O12 C21 C22 C27 0.0(2)
C26 C21 C22 C27 -178.91(16)
C21 C22 C23 C24 -0.2(3)
C27 C22 C23 C24 178.33(16)
C22 C23 C24 C25 0.4(3)
C22 C23 C24 C28 -179.64(17)
C23 C24 C25 C26 -0.1(3)
C28 C24 C25 C26 180.00(18)
C24 C25 C26 C21 -0.5(3)
C24 C25 C26 C29 179.11(17)
O12 C21 C26 C25 -178.25(15)
C22 C21 C26 C25 0.6(3)
O12 C21 C26 C29 2.2(3)
C22 C21 C26 C29 -178.92(16)
C21 C22 C27 N1 -43.6(2)
C23 C22 C27 N1 137.84(16)
C17 N1 C27 C22 -173.96(14)
C1 N1 C27 C22 -55.71(18)
Si1 N1 C27 C22 68.07(15)
C25 C26 C29 C56 -2.1(3)
C21 C26 C29 C56 177.42(18)
C25 C26 C29 C54 -120.56(19)
C21 C26 C29 C54 59.0(2)
C25 C26 C29 C55 118.3(2)
C21 C26 C29 C55 -62.2(2)
O22 Si2 O21 C31 91.19(18)
N2 Si2 O21 C31 1.08(18)
Cl22 Si2 O21 C31 -89.43(18)
Cl21 Si2 O21 C31 179.88(17)
O21 Si2 O22 C41 -80.39(19)
N2 Si2 O22 C41 10.09(19)
Cl22 Si2 O22 C41 100.24(18)
Cl21 Si2 O22 C41 -168.83(18)
O22 Si2 N2 C37 -167.49(12)
O21 Si2 N2 C37 -43.59(12)
Cl22 Si2 N2 C37 74.06(11)
O22 Si2 N2 C3 72.70(12)
O21 Si2 N2 C3 -163.40(12)
Cl22 Si2 N2 C3 -45.75(11)
O22 Si2 N2 C47 -49.67(11)
O21 Si2 N2 C47 74.23(11)
Cl22 Si2 N2 C47 -168.12(10)
C37 N2 C3 C4 73.33(19)
C47 N2 C3 C4 -46.4(2)
Si2 N2 C3 C4 -166.29(14)
Si2 O21 C31 C32 24.3(3)
Si2 O21 C31 C36 -154.78(15)
O21 C31 C32 C33 179.90(16)
C36 C31 C32 C33 -1.1(3)
O21 C31 C32 C37 -4.0(2)
C36 C31 C32 C37 174.98(16)
C31 C32 C33 C34 -0.1(3)
C37 C32 C33 C34 -176.11(17)
C32 C33 C34 C35 1.7(3)
C32 C33 C34 C38 179.93(19)
C33 C34 C35 C36 -2.1(3)
C38 C34 C35 C36 179.7(2)
C34 C35 C36 C31 0.9(3)
C34 C35 C36 C39 179.66(19)
O21 C31 C36 C35 179.72(16)
C32 C31 C36 C35 0.7(3)
O21 C31 C36 C39 1.0(3)
C32 C31 C36 C39 -178.05(17)
C33 C32 C37 N2 133.06(17)
C31 C32 C37 N2 -42.9(2)
C3 N2 C37 C32 -169.87(14)
C47 N2 C37 C32 -49.23(19)
Si2 N2 C37 C32 66.57(16)
C35 C36 C39 C63 5.0(3)
C31 C36 C39 C63 -176.3(2)
C35 C36 C39 C62 -115.6(2)
C31 C36 C39 C62 63.1(2)
C35 C36 C39 C61 122.8(2)
C31 C36 C39 C61 -58.5(2)
Si2 O22 C41 C42 17.2(3)
Si2 O22 C41 C46 -164.12(15)
O22 C41 C42 C43 176.50(16)
C46 C41 C42 C43 -2.2(3)
O22 C41 C42 C47 -3.5(3)
C46 C41 C42 C47 177.87(17)
C41 C42 C43 C44 1.0(3)
C47 C42 C43 C44 -179.02(17)
C42 C43 C44 C45 0.7(3)
C42 C43 C44 C48 -179.12(18)
C43 C44 C45 C46 -1.5(3)
C48 C44 C45 C46 178.39(18)
C44 C45 C46 C41 0.4(3)
C44 C45 C46 C49 -179.71(18)
O22 C41 C46 C45 -177.23(16)
C42 C41 C46 C45 1.4(3)
O22 C41 C46 C49 2.9(3)
C42 C41 C46 C49 -178.46(18)
C41 C42 C47 N2 -43.1(2)
C43 C42 C47 N2 136.89(17)
C37 N2 C47 C42 -173.05(14)
C3 N2 C47 C42 -54.44(18)
Si2 N2 C47 C42 69.72(15)
C45 C46 C49 C64 -1.1(3)
C41 C46 C49 C64 178.8(2)
C45 C46 C49 C66 -119.9(2)
C41 C46 C49 C66 60.0(3)
C45 C46 C49 C65 118.3(2)
C41 C46 C49 C65 -61.8(2)
C76 C71 C72 C73 3(5)
C77 C71 C72 C73 -177.4(18)
C71 C72 C73 C74 -1(3)
C72 C73 C74 C75 -1(2)
C73 C74 C75 C76 1(2)
C72 C71 C76 C75 -2(5)
C77 C71 C76 C75 178.0(18)
C74 C75 C76 C71 0(3)

_cod_database_fobs_code 2241500
